data_4334019
loop_
_publ_author_name
'Guo-Cang Wang'
'Herman H. Y. Sung'
'Feng-Rong Dai'
'Wai-Hang Chiu'
'Wai-Yeung Wong'
'Ian D. Williams'
'Wa-Hung Leung'

_publ_section_title
;
 Heterometallic Cerium(IV) Perrhenate, Permanganate, and Molybdate
 Complexes Supported by the Imidodiphosphinate Ligand [N(i-Pr2PO)2]-
;
_journal_name_full 'Inorganic Chemistry'
_journal_page_first 2556
_journal_page_last 2563
_journal_paper_doi 10.1021/ic302567e
_journal_volume 52
_journal_year 2013
_chemical_formula_moiety 'C44 H86 Ce Mo2 N2 O10 P4, 0.67(H2 O)'
_chemical_formula_sum 'C44 H87.33 Ce Mo2 N2 O10.67 P4'
_chemical_formula_weight 1271.04
_chemical_name_systematic
;
 ? 
;
_space_group_IT_number 15
_space_group_name_Hall '-C 2yc'
_symmetry_cell_setting monoclinic
_symmetry_space_group_name_Hall '-C 2yc'
_symmetry_space_group_name_H-M 'C 1 2/c 1'
_atom_sites_solution_hydrogens geom
_atom_sites_solution_primary direct
_atom_sites_solution_secondary difmap
_audit_creation_date 2011-10-24
_audit_creation_method
;
  Olex2 1.1-beta
  (compiled Sep 28 2011 20:31:00, GUI svn.r3868)
;
_cell_angle_alpha 90.00
_cell_angle_beta 95.839(2)
_cell_angle_gamma 90.00
_cell_formula_units_Z 4
_cell_length_a 18.7983(4)
_cell_length_b 14.1982(4)
_cell_length_c 21.6789(4)
_cell_measurement_reflns_used 19443
_cell_measurement_temperature 173.15
_cell_measurement_theta_max 28.2500
_cell_measurement_theta_min 3.0160
_cell_volume 5756.1(2)
_computing_cell_refinement
;
CrysAlisPro, Agilent Technologies,
Version 1.171.35.15 (release 03-08-2011 CrysAlis171 .NET)
(compiled Aug  3 2011,13:03:54)
;
_computing_data_collection
;
CrysAlisPro, Agilent Technologies,
Version 1.171.35.15 (release 03-08-2011 CrysAlis171 .NET)
(compiled Aug  3 2011,13:03:54)
;
_computing_data_reduction
;
CrysAlisPro, Agilent Technologies,
Version 1.171.35.15 (release 03-08-2011 CrysAlis171 .NET)
(compiled Aug  3 2011,13:03:54)
;
_computing_molecular_graphics
;
O. V. Dolomanov, L. J. Bourhis, R. J. Gildea, J. A. K. Howard and H. Puschmann,
OLEX2: a complete structure solution, refinement and analysis program.
J. Appl. Cryst. (2009). 42, 339-341.
;
_computing_publication_material
;
O. V. Dolomanov, L. J. Bourhis, R. J. Gildea, J. A. K. Howard and H. Puschmann,
OLEX2: a complete structure solution, refinement and analysis program.
J. Appl. Cryst. (2009). 42, 339-341.
;
_computing_structure_refinement
;
XL, G.M. Sheldrick, Acta Cryst.
(2008). A64, 112-122
;
_computing_structure_solution
;
XS, G.M. Sheldrick, Acta Cryst.
(2008). A64, 112-122
;
_diffrn_ambient_temperature 172.9(3)
_diffrn_detector_area_resol_mean 15.9578
_diffrn_measured_fraction_theta_full 0.993
_diffrn_measured_fraction_theta_max 0.994
_diffrn_measurement_details
;
  1 omega -102.00   23.00   1.0000    6.0000
omega____ theta____ kappa____ phi______ frames
    -      -25.1205  -38.0000  120.0000 125

  2 omega -114.00  -35.00   1.0000    6.0000
omega____ theta____ kappa____ phi______ frames
    -      -25.1205 -178.0000 -120.0000 79

  3 omega  -98.00    7.00   1.0000    6.0000
omega____ theta____ kappa____ phi______ frames
    -      -25.1205  -57.0000   30.0000 105

  4 omega -114.00  -58.00   1.0000    6.0000
omega____ theta____ kappa____ phi______ frames
    -      -25.1205  178.0000   60.0000 56

  5 omega  -47.00   43.00   1.0000    6.0000
omega____ theta____ kappa____ phi______ frames
    -      -25.1205   38.0000   90.0000 90

  6 omega  -49.00   54.00   1.0000    6.0000
omega____ theta____ kappa____ phi______ frames
    -      -25.1205   38.0000 -180.0000 103

  7 omega  -93.00   15.00   1.0000    6.0000
omega____ theta____ kappa____ phi______ frames
    -      -25.1205  -77.0000  -60.0000 108

  8 omega  -46.00   49.00   1.0000    6.0000
omega____ theta____ kappa____ phi______ frames
    -      -25.1205   57.0000  -90.0000 95

  9 omega  -41.00   -1.00   1.0000    6.0000
omega____ theta____ kappa____ phi______ frames
    -       25.5892  131.0000  131.0000 40
;
_diffrn_measurement_device_type 'Bruker SMART APEX CCD area detector'
_diffrn_measurement_method '\w and \f scans'
_diffrn_orient_matrix_UB_11 0.0538855000
_diffrn_orient_matrix_UB_12 -0.0447447000
_diffrn_orient_matrix_UB_13 -0.0037789000
_diffrn_orient_matrix_UB_21 -0.0320623000
_diffrn_orient_matrix_UB_22 -0.0425992000
_diffrn_orient_matrix_UB_23 -0.0013581000
_diffrn_orient_matrix_UB_31 -0.0010856000
_diffrn_orient_matrix_UB_32 0.0109092000
_diffrn_orient_matrix_UB_33 -0.0326431000
_diffrn_radiation_monochromator graphite
_diffrn_radiation_type MoK\a
_diffrn_radiation_wavelength 0.7107
_diffrn_reflns_av_R_equivalents 0.0371
_diffrn_reflns_av_unetI/netI 0.0212
_diffrn_reflns_limit_h_max 23
_diffrn_reflns_limit_h_min -23
_diffrn_reflns_limit_k_max 17
_diffrn_reflns_limit_k_min -17
_diffrn_reflns_limit_l_max 26
_diffrn_reflns_limit_l_min -26
_diffrn_reflns_number 33384
_diffrn_reflns_theta_full 25.00
_diffrn_reflns_theta_max 26.00
_diffrn_reflns_theta_min 3.02
_diffrn_source 'sealed tube'
_diffrn_source_current 40
_diffrn_source_power 2.0
_diffrn_source_target Mo
_diffrn_source_voltage 50
_exptl_absorpt_coefficient_mu 1.368
_exptl_absorpt_correction_T_max 1.00000
_exptl_absorpt_correction_T_min 0.94753
_exptl_absorpt_correction_type multi-scan
_exptl_absorpt_process_details
;
CrysAlisPro, Agilent Technologies,
Version 1.171.35.15 (release 03-08-2011 CrysAlis171 .NET)
(compiled Aug  3 2011,13:03:54)
empirical absorption correction using spherical harmonics,
 implemented in SCALE3 ABSPACK scaling algorithm.
;
_exptl_crystal_colour red
_exptl_crystal_density_diffrn 1.467
_exptl_crystal_description block
_exptl_crystal_F_000 2611
_exptl_crystal_size_max 0.33
_exptl_crystal_size_mid 0.25
_exptl_crystal_size_min 0.2
_refine_diff_density_max 0.665
_refine_diff_density_min -0.396
_refine_diff_density_rms 0.061
_refine_ls_extinction_method none
_refine_ls_goodness_of_fit_ref 1.021
_refine_ls_hydrogen_treatment constr
_refine_ls_matrix_type full
_refine_ls_number_parameters 302
_refine_ls_number_reflns 5638
_refine_ls_number_restraints 0
_refine_ls_restrained_S_all 1.021
_refine_ls_R_factor_all 0.0261
_refine_ls_R_factor_gt 0.0250
_refine_ls_shift/su_max 0.017
_refine_ls_shift/su_mean 0.000
_refine_ls_structure_factor_coef Fsqd
_refine_ls_weighting_details 'calc w=1/[\s^2^(Fo^2^)+(0.0570P)^2^+4.2000P] where P=(Fo^2^+2Fc^2^)/3'
_refine_ls_weighting_scheme calc
_refine_ls_wR_factor_gt 0.0794
_refine_ls_wR_factor_ref 0.0803
_reflns_number_gt 5467
_reflns_number_total 5638
_reflns_threshold_expression >2sigma(I)
_cod_data_source_file ic302567e_si_001_4.cif
_cod_data_source_block wang89
_cod_database_code 4334019
_reflns_odcompleteness_completeness 99.81
_reflns_odcompleteness_iscentric 1
_reflns_odcompleteness_theta 26.32

loop_
_space_group_symop_id
_space_group_symop_operation_xyz
1 'x, y, z'
2 '-x, y, -z+1/2'
3 'x+1/2, y+1/2, z'
4 '-x+1/2, y+1/2, -z+1/2'
5 '-x, -y, -z'
6 'x, -y, z-1/2'
7 '-x+1/2, -y+1/2, -z'
8 'x+1/2, -y+1/2, z-1/2'

loop_
_atom_site_label
_atom_site_type_symbol
_atom_site_fract_x
_atom_site_fract_y
_atom_site_fract_z
_atom_site_U_iso_or_equiv
_atom_site_adp_type
_atom_site_occupancy
_atom_site_symmetry_multiplicity
_atom_site_calc_flag
_atom_site_refinement_flags
Ce1 Ce 0.0000 0.111166(12) 0.2500 0.01848(7) Uani 1 2 d S
Mo1 Mo 0.072400(10) 0.311831(15) 0.370242(9) 0.02323(8) Uani 1 1 d .
P1 P 0.12005(3) -0.03539(4) 0.34322(3) 0.02402(14) Uani 1 1 d .
P2 P 0.17840(3) 0.03410(4) 0.23471(3) 0.02203(14) Uani 1 1 d .
O1 O 0.04483(9) -0.00073(13) 0.31853(8) 0.0261(4) Uani 1 1 d .
O2 O 0.10820(9) 0.08854(12) 0.21588(8) 0.0245(4) Uani 1 1 d .
O3 O 0.03140(9) 0.21601(13) 0.31997(8) 0.0298(4) Uani 1 1 d .
O4 O 0.11278(11) 0.38686(13) 0.32249(10) 0.0402(5) Uani 1 1 d .
O5 O 0.14041(11) 0.26047(15) 0.41777(9) 0.0417(5) Uani 1 1 d .
N1 N 0.17818(11) -0.02980(15) 0.29503(9) 0.0273(5) Uani 1 1 d .
C1 C 0.02488(16) 0.3468(2) 0.46820(12) 0.0397(7) Uani 1 1 d .
C2 C -0.03140(16) 0.3033(2) 0.43146(13) 0.0341(6) Uani 1 1 d .
C3 C -0.05142(13) 0.36217(18) 0.37917(12) 0.0270(5) Uani 1 1 d .
C4 C -0.00695(13) 0.44234(18) 0.38360(12) 0.0282(5) Uani 1 1 d .
C5 C 0.04206(14) 0.4325(2) 0.43799(13) 0.0341(6) Uani 1 1 d .
C6 C 0.0634(2) 0.3116(3) 0.52775(16) 0.0695(13) Uani 1 1 d .
H6A H 0.1089 0.2829 0.5194 0.104 Uiso 1 1 calc R
H6B H 0.0339 0.2645 0.5461 0.104 Uiso 1 1 calc R
H6C H 0.0727 0.3643 0.5566 0.104 Uiso 1 1 calc R
C7 C -0.0662(2) 0.2110(3) 0.44389(19) 0.0586(10) Uani 1 1 d .
H7A H -0.0710 0.1731 0.4059 0.088 Uiso 1 1 calc R
H7B H -0.1137 0.2227 0.4573 0.088 Uiso 1 1 calc R
H7C H -0.0367 0.1771 0.4765 0.088 Uiso 1 1 calc R
C8 C -0.11043(14) 0.3402(2) 0.32934(15) 0.0413(7) Uani 1 1 d .
H8A H -0.0978 0.3644 0.2895 0.062 Uiso 1 1 calc R
H8B H -0.1548 0.3701 0.3394 0.062 Uiso 1 1 calc R
H8C H -0.1172 0.2719 0.3265 0.062 Uiso 1 1 calc R
C9 C -0.00826(17) 0.5214(2) 0.33802(16) 0.0452(7) Uani 1 1 d .
H9A H 0.0408 0.5404 0.3326 0.068 Uiso 1 1 calc R
H9B H -0.0342 0.5750 0.3534 0.068 Uiso 1 1 calc R
H9C H -0.0323 0.5006 0.2981 0.068 Uiso 1 1 calc R
C10 C 0.09889(16) 0.5029(3) 0.46073(18) 0.0541(9) Uani 1 1 d .
H10A H 0.1404 0.4696 0.4812 0.081 Uiso 1 1 calc R
H10B H 0.0798 0.5460 0.4903 0.081 Uiso 1 1 calc R
H10C H 0.1133 0.5388 0.4255 0.081 Uiso 1 1 calc R
C11 C 0.14702(15) 0.0357(2) 0.41064(12) 0.0324(6) Uani 1 1 d .
H11 H 0.1433 0.1023 0.3957 0.039 Uiso 1 1 calc R
C12 C 0.09466(19) 0.0285(3) 0.46033(14) 0.0475(8) Uani 1 1 d .
H12A H 0.0457 0.0371 0.4410 0.071 Uiso 1 1 calc R
H12B H 0.1058 0.0774 0.4917 0.071 Uiso 1 1 calc R
H12C H 0.0991 -0.0337 0.4800 0.071 Uiso 1 1 calc R
C13 C 0.22496(18) 0.0239(3) 0.43823(15) 0.0531(9) Uani 1 1 d .
H13A H 0.2292 -0.0323 0.4645 0.080 Uiso 1 1 calc R
H13B H 0.2397 0.0795 0.4631 0.080 Uiso 1 1 calc R
H13C H 0.2557 0.0171 0.4046 0.080 Uiso 1 1 calc R
C14 C 0.11097(18) -0.1572(2) 0.36770(14) 0.0427(7) Uani 1 1 d .
H14 H 0.0839 -0.1567 0.4051 0.051 Uiso 1 1 calc R
C15 C 0.1823(2) -0.2050(3) 0.3860(2) 0.0781(13) Uani 1 1 d .
H15A H 0.2132 -0.1978 0.3525 0.117 Uiso 1 1 calc R
H15B H 0.1744 -0.2722 0.3933 0.117 Uiso 1 1 calc R
H15C H 0.2053 -0.1760 0.4239 0.117 Uiso 1 1 calc R
C16 C 0.0668(3) -0.2126(3) 0.3172(2) 0.0779(13) Uani 1 1 d .
H16A H 0.0216 -0.1797 0.3055 0.117 Uiso 1 1 calc R
H16B H 0.0568 -0.2756 0.3327 0.117 Uiso 1 1 calc R
H16C H 0.0935 -0.2182 0.2808 0.117 Uiso 1 1 calc R
C17 C 0.24857(13) 0.12249(18) 0.24428(12) 0.0272(5) Uani 1 1 d .
H17 H 0.2498 0.1551 0.2035 0.033 Uiso 1 1 calc R
C18 C 0.23213(16) 0.1968(2) 0.29189(15) 0.0373(6) Uani 1 1 d .
H18A H 0.1841 0.2223 0.2808 0.056 Uiso 1 1 calc R
H18B H 0.2673 0.2478 0.2923 0.056 Uiso 1 1 calc R
H18C H 0.2345 0.1679 0.3331 0.056 Uiso 1 1 calc R
C19 C 0.32198(14) 0.0781(2) 0.26124(15) 0.0385(7) Uani 1 1 d .
H19A H 0.3234 0.0488 0.3023 0.058 Uiso 1 1 calc R
H19B H 0.3589 0.1269 0.2619 0.058 Uiso 1 1 calc R
H19C H 0.3308 0.0302 0.2304 0.058 Uiso 1 1 calc R
C20 C 0.19720(14) -0.04173(19) 0.17077(12) 0.0295(5) Uani 1 1 d .
H20 H 0.2381 -0.0836 0.1858 0.035 Uiso 1 1 calc R
C21 C 0.13227(18) -0.1041(2) 0.15249(15) 0.0420(7) Uani 1 1 d .
H21A H 0.1213 -0.1413 0.1884 0.063 Uiso 1 1 calc R
H21B H 0.1428 -0.1466 0.1189 0.063 Uiso 1 1 calc R
H21C H 0.0911 -0.0646 0.1384 0.063 Uiso 1 1 calc R
C22 C 0.21840(19) 0.0128(2) 0.11446(14) 0.0477(8) Uani 1 1 d .
H22A H 0.1800 0.0567 0.1000 0.072 Uiso 1 1 calc R
H22B H 0.2262 -0.0315 0.0812 0.072 Uiso 1 1 calc R
H22C H 0.2625 0.0481 0.1262 0.072 Uiso 1 1 calc R
O1W O 0.2815(5) 0.2834(6) 0.4630(4) 0.068(2) Uiso 0.33 1 d P
H1WA H 0.2371 0.2716 0.4563 0.082 Uiso 0.33 1 d PR
H1WB H 0.2961 0.2665 0.4997 0.082 Uiso 0.33 1 d PR

loop_
_atom_site_aniso_label
_atom_site_aniso_U_11
_atom_site_aniso_U_22
_atom_site_aniso_U_33
_atom_site_aniso_U_23
_atom_site_aniso_U_13
_atom_site_aniso_U_12
Ce1 0.01707(11) 0.01894(11) 0.01969(11) 0.000 0.00314(7) 0.000
Mo1 0.02056(12) 0.02483(13) 0.02459(13) -0.00634(8) 0.00370(9) 0.00099(8)
P1 0.0262(3) 0.0236(3) 0.0227(3) 0.0054(2) 0.0048(2) 0.0048(2)
P2 0.0209(3) 0.0240(3) 0.0219(3) 0.0017(2) 0.0058(2) 0.0044(2)
O1 0.0240(9) 0.0291(9) 0.0258(9) 0.0073(7) 0.0047(7) 0.0015(7)
O2 0.0208(8) 0.0287(9) 0.0250(9) 0.0057(7) 0.0068(7) 0.0046(7)
O3 0.0285(9) 0.0288(10) 0.0325(10) -0.0086(8) 0.0049(7) -0.0005(8)
O4 0.0411(12) 0.0346(11) 0.0485(12) -0.0060(9) 0.0224(10) -0.0079(8)
O5 0.0340(10) 0.0488(13) 0.0405(11) -0.0120(9) -0.0049(8) 0.0148(9)
N1 0.0279(11) 0.0295(11) 0.0255(10) 0.0061(8) 0.0069(8) 0.0078(9)
C1 0.0411(16) 0.0546(19) 0.0243(13) -0.0070(13) 0.0079(12) 0.0161(14)
C2 0.0383(15) 0.0343(15) 0.0328(14) -0.0009(11) 0.0188(12) 0.0020(12)
C3 0.0208(12) 0.0284(13) 0.0326(13) -0.0044(11) 0.0065(10) 0.0022(10)
C4 0.0214(12) 0.0253(13) 0.0388(14) -0.0059(11) 0.0078(10) 0.0033(10)
C5 0.0263(13) 0.0396(16) 0.0367(14) -0.0187(12) 0.0057(11) 0.0048(11)
C6 0.087(3) 0.094(3) 0.0258(16) -0.0044(17) -0.0020(17) 0.036(2)
C7 0.064(2) 0.0448(19) 0.073(2) 0.0121(18) 0.037(2) -0.0011(17)
C8 0.0235(13) 0.0439(17) 0.0549(19) -0.0116(14) -0.0036(13) 0.0019(12)
C9 0.0390(16) 0.0327(16) 0.066(2) 0.0050(14) 0.0152(15) 0.0059(13)
C10 0.0295(15) 0.060(2) 0.071(2) -0.0408(19) -0.0018(15) -0.0032(14)
C11 0.0358(14) 0.0393(15) 0.0223(12) 0.0023(11) 0.0038(11) 0.0025(12)
C12 0.0530(19) 0.061(2) 0.0313(15) -0.0013(14) 0.0156(14) 0.0010(16)
C13 0.0399(17) 0.081(3) 0.0364(17) -0.0005(17) -0.0058(13) 0.0024(17)
C14 0.0578(19) 0.0283(15) 0.0451(17) 0.0131(13) 0.0198(15) 0.0055(14)
C15 0.082(3) 0.044(2) 0.108(4) 0.032(2) 0.010(3) 0.027(2)
C16 0.109(4) 0.0305(19) 0.095(3) -0.001(2) 0.013(3) -0.020(2)
C17 0.0244(13) 0.0244(12) 0.0335(14) 0.0017(10) 0.0067(11) -0.0007(10)
C18 0.0316(14) 0.0305(15) 0.0499(17) -0.0075(12) 0.0051(12) -0.0006(11)
C19 0.0212(13) 0.0384(16) 0.0565(18) 0.0006(14) 0.0069(12) 0.0023(11)
C20 0.0325(14) 0.0301(14) 0.0268(13) -0.0023(10) 0.0067(10) 0.0059(11)
C21 0.0427(18) 0.0440(18) 0.0391(17) -0.0111(13) 0.0029(14) -0.0029(13)
C22 0.060(2) 0.056(2) 0.0297(15) -0.0004(14) 0.0188(14) 0.0039(16)

loop_
_atom_type_symbol
_atom_type_description
_atom_type_scat_dispersion_real
_atom_type_scat_dispersion_imag
_atom_type_scat_source
C C 0.0033 0.0016 'International Tables Vol C Tables 4.2.6.8 and 6.1.1.4'
H H 0.0000 0.0000 'International Tables Vol C Tables 4.2.6.8 and 6.1.1.4'
Ce Ce -0.2486 2.6331 'International Tables Vol C Tables 4.2.6.8 and 6.1.1.4'
Mo Mo -1.6832 0.6857 'International Tables Vol C Tables 4.2.6.8 and 6.1.1.4'
N N 0.0061 0.0033 'International Tables Vol C Tables 4.2.6.8 and 6.1.1.4'
O O 0.0106 0.0060 'International Tables Vol C Tables 4.2.6.8 and 6.1.1.4'
P P 0.1023 0.0942 'International Tables Vol C Tables 4.2.6.8 and 6.1.1.4'

loop_
_geom_angle_atom_site_label_1
_geom_angle_atom_site_label_2
_geom_angle_atom_site_label_3
_geom_angle
_geom_angle_site_symmetry_1
_geom_angle_site_symmetry_3
O1 Ce1 O1 91.53(9) 2 .
O2 Ce1 O1 80.12(6) . .
O2 Ce1 O1 88.45(6) 2 .
O2 Ce1 O1 88.45(6) . 2
O2 Ce1 O1 80.12(6) 2 2
O2 Ce1 O2 163.63(9) . 2
O3 Ce1 O1 173.49(6) . 2
O3 Ce1 O1 88.06(7) 2 2
O3 Ce1 O1 173.49(6) 2 .
O3 Ce1 O1 88.06(7) . .
O3 Ce1 O2 97.88(7) 2 2
O3 Ce1 O2 93.37(6) . 2
O3 Ce1 O2 97.88(7) . .
O3 Ce1 O2 93.37(6) 2 .
O3 Ce1 O3 93.08(10) . 2
O3 Mo1 C1 119.52(10) . .
O3 Mo1 C2 88.62(9) . .
O3 Mo1 C3 85.39(8) . .
O3 Mo1 C4 114.03(8) . .
O3 Mo1 C5 141.45(8) . .
O4 Mo1 O3 106.44(9) . .
O4 Mo1 O5 106.09(11) . .
O4 Mo1 C1 128.54(10) . .
O4 Mo1 C2 140.93(10) . .
O4 Mo1 C3 110.31(10) . .
O4 Mo1 C4 84.98(9) . .
O4 Mo1 C5 94.27(10) . .
O5 Mo1 O3 106.21(9) . .
O5 Mo1 C1 83.14(10) . .
O5 Mo1 C2 103.70(10) . .
O5 Mo1 C3 136.64(9) . .
O5 Mo1 C4 133.15(9) . .
O5 Mo1 C5 98.43(10) . .
C1 Mo1 C2 33.17(10) . .
C1 Mo1 C3 55.87(9) . .
C3 Mo1 C2 33.65(9) . .
C4 Mo1 C1 56.86(10) . .
C4 Mo1 C2 56.10(9) . .
C4 Mo1 C3 33.59(9) . .
C5 Mo1 C1 34.70(11) . .
C5 Mo1 C2 56.52(10) . .
C5 Mo1 C3 56.69(9) . .
C5 Mo1 C4 34.74(9) . .
O1 P1 N1 115.09(10) . .
O1 P1 C11 105.95(12) . .
O1 P1 C14 107.13(13) . .
N1 P1 C11 110.43(12) . .
N1 P1 C14 109.27(13) . .
C11 P1 C14 108.75(14) . .
O2 P2 N1 115.33(10) . .
O2 P2 C17 105.95(11) . .
O2 P2 C20 108.75(11) . .
N1 P2 C17 111.24(12) . .
N1 P2 C20 107.80(12) . .
C17 P2 C20 107.51(12) . .
P1 O1 Ce1 135.65(10) . .
P2 O2 Ce1 139.23(10) . .
Mo1 O3 Ce1 168.74(10) . .
P1 N1 P2 128.91(14) . .
C2 C1 Mo1 74.77(15) . .
C2 C1 C5 107.9(2) . .
C2 C1 C6 127.7(3) . .
C5 C1 Mo1 69.84(14) . .
C5 C1 C6 124.4(3) . .
C6 C1 Mo1 119.6(2) . .
C1 C2 Mo1 72.06(15) . .
C1 C2 C3 108.4(2) . .
C1 C2 C7 126.9(3) . .
C3 C2 Mo1 72.76(14) . .
C3 C2 C7 124.7(3) . .
C7 C2 Mo1 121.5(2) . .
C2 C3 Mo1 73.59(15) . .
C2 C3 C8 124.5(3) . .
C4 C3 Mo1 71.39(14) . .
C4 C3 C2 108.2(2) . .
C4 C3 C8 127.4(3) . .
C8 C3 Mo1 121.26(17) . .
C3 C4 Mo1 75.02(14) . .
C3 C4 C5 107.8(2) . .
C3 C4 C9 126.3(3) . .
C5 C4 Mo1 70.68(14) . .
C5 C4 C9 125.9(3) . .
C9 C4 Mo1 117.76(17) . .
C1 C5 Mo1 75.46(15) . .
C1 C5 C10 126.7(3) . .
C4 C5 Mo1 74.58(14) . .
C4 C5 C1 107.7(2) . .
C4 C5 C10 125.5(3) . .
C10 C5 Mo1 118.39(18) . .
C12 C11 P1 112.6(2) . .
C13 C11 P1 115.7(2) . .
C13 C11 C12 112.0(2) . .
C15 C14 P1 113.2(3) . .
C15 C14 C16 111.0(3) . .
C16 C14 P1 110.0(2) . .
C18 C17 P2 111.06(18) . .
C19 C17 P2 111.74(19) . .
C19 C17 C18 111.2(2) . .
C21 C20 P2 109.22(19) . .
C21 C20 C22 110.6(2) . .
C22 C20 P2 113.3(2) . .

loop_
_geom_bond_atom_site_label_1
_geom_bond_atom_site_label_2
_geom_bond_distance
_geom_bond_site_symmetry_2
Ce1 O1 2.2775(17) .
Ce1 O1 2.2775(17) 2
Ce1 O2 2.2568(16) .
Ce1 O2 2.2568(16) 2
Ce1 O3 2.1640(17) 2
Ce1 O3 2.1640(17) .
Mo1 O3 1.8606(17) .
Mo1 O4 1.7154(19) .
Mo1 O5 1.7204(19) .
Mo1 C1 2.437(3) .
Mo1 C2 2.472(3) .
Mo1 C3 2.461(2) .
Mo1 C4 2.415(2) .
Mo1 C5 2.364(2) .
P1 O1 1.5407(17) .
P1 N1 1.589(2) .
P1 C11 1.806(3) .
P1 C14 1.822(3) .
P2 O2 1.5479(17) .
P2 N1 1.592(2) .
P2 C17 1.817(3) .
P2 C20 1.818(3) .
C1 C2 1.402(4) .
C1 C5 1.433(5) .
C1 C6 1.501(4) .
C2 C3 1.428(4) .
C2 C7 1.501(4) .
C3 C4 1.410(4) .
C3 C8 1.500(4) .
C4 C5 1.428(4) .
C4 C9 1.494(4) .
C5 C10 1.509(4) .
C11 C12 1.535(4) .
C11 C13 1.534(4) .
C14 C15 1.519(5) .
C14 C16 1.524(5) .
C17 C18 1.529(4) .
C17 C19 1.527(4) .
C20 C21 1.528(4) .
C20 C22 1.532(4) .
